data_4348459
loop_
_publ_author_name
'Sinha, Sanghamitra'
'Chowdhury, Bijit'
'Ghosh, Pradyut'

_publ_section_title
;
 A Highly Sensitive ESIPT-Based Ratiometric Fluorescence Sensor for
 Selective Detection of Al(3.).
;
_journal_issue 18
_journal_name_full 'Inorganic chemistry'
_journal_page_first 9212
_journal_page_last 9220
_journal_paper_doi 10.1021/acs.inorgchem.6b01170
_journal_volume 55
_journal_year 2016
_chemical_formula_sum 'C29 H31 N3 O3'
_chemical_formula_weight 469.57
_space_group_IT_number 61
_space_group_name_Hall '-P 2ac 2ab'
_space_group_name_H-M_alt 'P b c a'
_symmetry_cell_setting orthorhombic
_symmetry_space_group_name_H-M 'P b c a'
_atom_sites_solution_hydrogens geom
_atom_sites_solution_primary direct
_atom_sites_solution_secondary difmap
_audit_creation_method SHELXL-97
_cell_angle_alpha 90.00
_cell_angle_beta 90.00
_cell_angle_gamma 90.00
_cell_formula_units_Z 8
_cell_length_a 20.07(3)
_cell_length_b 12.235(16)
_cell_length_c 20.36(3)
_cell_measurement_reflns_used 2533
_cell_measurement_temperature 150(2)
_cell_measurement_theta_max 20.74
_cell_measurement_theta_min 2.19
_cell_volume 5000(12)
_computing_cell_refinement 'Bruker SAINT'
_computing_data_collection 'Bruker APEX2'
_computing_data_reduction 'Bruker SAINT'
_computing_molecular_graphics 'mercury 3.1'
_computing_publication_material 'ortep 3v.2'
_computing_structure_refinement 'SHELXL-2013 (Sheldrick 2013)'
_computing_structure_solution 'SHELXS-97 (Sheldrick, 2008)'
_diffrn_ambient_temperature 150(2)
_diffrn_measured_fraction_theta_full 0.998
_diffrn_measured_fraction_theta_max 0.998
_diffrn_measurement_device_type 'Bruker APEX-II CCD'
_diffrn_measurement_method '\f and \w scans'
_diffrn_radiation_monochromator graphite
_diffrn_radiation_source 'fine-focus sealed tube'
_diffrn_radiation_type MoK\a
_diffrn_radiation_wavelength 0.71073
_diffrn_reflns_av_R_equivalents 0.0923
_diffrn_reflns_av_sigmaI/netI 0.0440
_diffrn_reflns_limit_h_max 19
_diffrn_reflns_limit_h_min -20
_diffrn_reflns_limit_k_max 12
_diffrn_reflns_limit_k_min -11
_diffrn_reflns_limit_l_max 20
_diffrn_reflns_limit_l_min -20
_diffrn_reflns_number 21876
_diffrn_reflns_theta_full 20.94
_diffrn_reflns_theta_max 20.94
_diffrn_reflns_theta_min 2.00
_exptl_absorpt_coefficient_mu 0.081
_exptl_absorpt_correction_T_max 0.9839
_exptl_absorpt_correction_T_min 0.9604
_exptl_absorpt_correction_type multi-scan
_exptl_absorpt_process_details sadabs
_exptl_crystal_colour grey
_exptl_crystal_density_diffrn 1.248
_exptl_crystal_density_method 'not measured'
_exptl_crystal_description block
_exptl_crystal_F_000 2000
_exptl_crystal_size_max 0.50
_exptl_crystal_size_mid 0.30
_exptl_crystal_size_min 0.20
_refine_diff_density_max 0.155
_refine_diff_density_min -0.194
_refine_diff_density_rms 0.042
_refine_ls_extinction_method none
_refine_ls_goodness_of_fit_ref 0.960
_refine_ls_hydrogen_treatment mixed
_refine_ls_matrix_type full
_refine_ls_number_parameters 321
_refine_ls_number_reflns 2661
_refine_ls_number_restraints 0
_refine_ls_restrained_S_all 0.960
_refine_ls_R_factor_all 0.0808
_refine_ls_R_factor_gt 0.0455
_refine_ls_shift/su_max 0.000
_refine_ls_shift/su_mean 0.000
_refine_ls_structure_factor_coef Fsqd
_refine_ls_weighting_details 'calc w=1/[\s^2^(Fo^2^)+(0.1000P)^2^+0.0000P] where P=(Fo^2^+2Fc^2^)/3'
_refine_ls_weighting_scheme calc
_refine_ls_wR_factor_gt 0.1204
_refine_ls_wR_factor_ref 0.1477
_reflns_number_gt 1805
_reflns_number_total 2661
_reflns_threshold_expression >2sigma(I)
_cod_data_source_file ic6b01170_si_002.cif
_cod_data_source_block L1
_cod_depositor_comments
;
The following automatic conversions were performed:

data item '_symmetry_cell_setting' value 'Orthorhombic' was changed
to 'orthorhombic' in accordance with the
/home/saulius/struct/COD-crude-data/automatic-downloads/DataCite-retrospective/ACS/depositions/lib/dictionaries/cif_core.dic
dictionary named 'cif_core.dic' version 2.4.2 last updated on
2011-04-26.

Automatic conversion script
Id: cif_fix_values 6909 2019-04-08 15:41:33Z antanas 
;
_cod_original_cell_volume 4999(12)
_cod_original_sg_symbol_H-M Pbca
_cod_database_code 4348459

loop_
_symmetry_equiv_pos_as_xyz
'x, y, z'
'-x+1/2, -y, z+1/2'
'-x, y+1/2, -z+1/2'
'x+1/2, -y+1/2, -z'
'-x, -y, -z'
'x-1/2, y, -z-1/2'
'x, -y-1/2, z-1/2'
'-x-1/2, y-1/2, z'

loop_
_atom_site_label
_atom_site_type_symbol
_atom_site_fract_x
_atom_site_fract_y
_atom_site_fract_z
_atom_site_U_iso_or_equiv
_atom_site_adp_type
_atom_site_occupancy
_atom_site_symmetry_multiplicity
_atom_site_calc_flag
_atom_site_refinement_flags
C10 C 0.07793(15) 0.0749(3) 0.06081(16) 0.0360(9) Uani 1 1 d .
C15 C -0.04012(16) 0.2978(3) 0.11193(18) 0.0452(10) Uani 1 1 d .
H15 H -0.0529 0.3319 0.1508 0.054 Uiso 1 1 calc R
C11 C 0.02742(15) 0.1601(3) 0.05688(16) 0.0360(9) Uani 1 1 d .
C2 C 0.20150(15) -0.0880(3) 0.13976(17) 0.0400(9) Uani 1 1 d .
C16 C 0.00671(16) 0.2137(3) 0.11429(17) 0.0394(9) Uani 1 1 d .
C13 C -0.04702(16) 0.2784(3) -0.00522(18) 0.0437(9) Uani 1 1 d .
H13 H -0.0644 0.2993 -0.0457 0.052 Uiso 1 1 calc R
C5 C 0.15290(15) -0.0495(3) 0.03253(17) 0.0362(9) Uani 1 1 d .
C14 C -0.06836(16) 0.3323(3) 0.05236(17) 0.0406(9) Uani 1 1 d .
C4 C 0.19539(15) -0.1243(3) -0.00115(18) 0.0380(9) Uani 1 1 d .
C9 C 0.15466(15) -0.0324(3) 0.09853(17) 0.0375(9) Uani 1 1 d .
C6 C 0.28161(19) -0.2714(3) -0.0609(2) 0.0598(12) Uani 1 1 d .
H6 H 0.3102 -0.3209 -0.0810 0.072 Uiso 1 1 calc R
C12 C -0.00077(16) 0.1953(3) -0.00222(17) 0.0416(9) Uani 1 1 d .
H12 H 0.0122 0.1613 -0.0410 0.050 Uiso 1 1 calc R
C1 C 0.20651(17) -0.0683(3) 0.20739(18) 0.0485(10) Uani 1 1 d .
H1 H 0.1778 -0.0184 0.2271 0.058 Uiso 1 1 calc R
C3 C 0.24139(16) -0.1835(3) 0.03833(17) 0.0408(9) Uani 1 1 d .
C18 C -0.09339(18) 0.5358(3) -0.04573(19) 0.0625(11) Uani 1 1 d .
H18A H -0.0868 0.5987 -0.0184 0.094 Uiso 1 1 calc R
H18B H -0.1123 0.5581 -0.0869 0.094 Uiso 1 1 calc R
H18C H -0.0514 0.5005 -0.0534 0.094 Uiso 1 1 calc R
C19 C -0.13662(18) 0.4690(3) 0.1102(2) 0.0632(12) Uani 1 1 d .
H19A H -0.1417 0.4146 0.1445 0.076 Uiso 1 1 calc R
H19B H -0.1801 0.5010 0.1024 0.076 Uiso 1 1 calc R
C17 C -0.14043(16) 0.4567(3) -0.01178(19) 0.0547(10) Uani 1 1 d .
H17A H -0.1825 0.4934 -0.0038 0.066 Uiso 1 1 calc R
H17B H -0.1491 0.3957 -0.0410 0.066 Uiso 1 1 calc R
C7 C 0.23713(19) -0.2120(3) -0.09875(19) 0.0560(11) Uani 1 1 d .
H7 H 0.2365 -0.2210 -0.1441 0.067 Uiso 1 1 calc R
C20 C -0.0903(2) 0.5582(4) 0.1351(2) 0.0839(14) Uani 1 1 d .
H20A H -0.0471 0.5276 0.1439 0.126 Uiso 1 1 calc R
H20B H -0.1081 0.5890 0.1748 0.126 Uiso 1 1 calc R
H20C H -0.0863 0.6144 0.1025 0.126 Uiso 1 1 calc R
C8 C 0.28384(17) -0.2579(3) 0.0060(2) 0.0528(11) Uani 1 1 d .
H8 H 0.3140 -0.2988 0.0305 0.063 Uiso 1 1 calc R
N2 N 0.10757(12) 0.0454(2) 0.11675(13) 0.0373(7) Uani 1 1 d .
N1 N 0.10363(12) 0.0193(2) 0.00798(13) 0.0373(7) Uani 1 1 d .
H1A H 0.0916 0.0258 -0.0324 0.045 Uiso 1 1 calc R
N3 N -0.11506(14) 0.4143(2) 0.05056(15) 0.0518(9) Uani 1 1 d .
O1 O 0.03107(12) 0.1871(2) 0.17479(11) 0.0528(7) Uani 1 1 d .
H1B H 0.0627 0.1453 0.1706 0.079 Uiso 1 1 calc R
O3 O 0.06795(12) 0.4941(2) 0.26009(13) 0.0612(8) Uani 1 1 d .
O2 O 0.08082(13) 0.4591(2) 0.36687(14) 0.0685(8) Uani 1 1 d .
C23 C 0.11604(19) 0.5834(3) 0.26503(19) 0.0607(11) Uani 1 1 d .
H23A H 0.1570 0.5575 0.2849 0.073 Uiso 1 1 calc R
H23B H 0.0982 0.6416 0.2922 0.073 Uiso 1 1 calc R
C21 C 0.0012(2) 0.3554(4) 0.30444(19) 0.0791(13) Uani 1 1 d .
H21A H -0.0028 0.3109 0.3431 0.119 Uiso 1 1 calc R
H21B H 0.0133 0.3103 0.2677 0.119 Uiso 1 1 calc R
H21C H -0.0406 0.3906 0.2957 0.119 Uiso 1 1 calc R
C22 C 0.0538(2) 0.4400(3) 0.3151(2) 0.0552(11) Uani 1 1 d .
C25 C 0.1294(2) 0.6246(4) 0.1974(2) 0.0870(15) Uani 1 1 d .
H25A H 0.1520 0.5692 0.1725 0.130 Uiso 1 1 calc R
H25B H 0.1567 0.6889 0.1997 0.130 Uiso 1 1 calc R
H25C H 0.0879 0.6422 0.1763 0.130 Uiso 1 1 calc R
C26 C 0.29574(18) -0.1965(3) 0.2159(2) 0.0586(11) Uani 1 1 d .
H26 H 0.3273 -0.2325 0.2414 0.070 Uiso 1 1 calc R
C27 C 0.29180(17) -0.2181(3) 0.1501(2) 0.0535(11) Uani 1 1 d .
H27 H 0.3206 -0.2691 0.1317 0.064 Uiso 1 1 calc R
C29 C 0.19400(16) -0.1399(3) -0.06928(17) 0.0463(10) Uani 1 1 d .
H29 H 0.1637 -0.1011 -0.0948 0.056 Uiso 1 1 calc R
C28 C 0.25299(19) -0.1213(3) 0.24503(18) 0.0542(11) Uani 1 1 d .
H28 H 0.2559 -0.1070 0.2898 0.065 Uiso 1 1 calc R
C30 C 0.24480(16) -0.1646(3) 0.10928(17) 0.0406(9) Uani 1 1 d .

loop_
_atom_site_aniso_label
_atom_site_aniso_U_11
_atom_site_aniso_U_22
_atom_site_aniso_U_33
_atom_site_aniso_U_23
_atom_site_aniso_U_13
_atom_site_aniso_U_12
C10 0.0314(19) 0.030(2) 0.046(2) 0.0012(18) 0.0012(18) -0.0049(18)
C15 0.042(2) 0.037(2) 0.056(2) -0.0018(18) 0.0134(19) 0.005(2)
C11 0.0294(18) 0.027(2) 0.052(2) 0.0024(18) 0.0014(17) -0.0003(18)
C2 0.033(2) 0.035(2) 0.052(2) 0.0052(18) 0.0035(18) -0.0046(19)
C16 0.036(2) 0.036(2) 0.046(2) 0.0062(18) 0.0042(17) -0.0019(19)
C13 0.038(2) 0.038(2) 0.055(3) 0.0035(19) -0.0044(18) 0.002(2)
C5 0.0275(19) 0.027(2) 0.054(2) 0.0024(18) -0.0028(17) -0.0038(18)
C14 0.0322(19) 0.034(2) 0.056(2) 0.0066(19) 0.0040(18) -0.0003(19)
C4 0.0283(19) 0.027(2) 0.059(3) -0.0024(18) 0.0028(18) -0.0035(18)
C9 0.0305(19) 0.030(2) 0.052(2) 0.0063(18) -0.0016(17) -0.0022(18)
C6 0.046(2) 0.048(3) 0.086(4) -0.015(2) 0.006(2) 0.012(2)
C12 0.037(2) 0.037(2) 0.051(2) -0.0036(17) 0.0017(17) 0.001(2)
C1 0.045(2) 0.044(2) 0.057(3) 0.007(2) 0.0042(19) 0.003(2)
C3 0.0309(19) 0.026(2) 0.066(3) 0.0013(19) 0.0023(19) -0.0013(18)
C18 0.058(2) 0.049(3) 0.080(3) 0.005(2) -0.002(2) 0.000(2)
C19 0.051(2) 0.055(3) 0.083(3) 0.006(2) 0.016(2) 0.017(2)
C17 0.037(2) 0.045(2) 0.081(3) 0.004(2) 0.001(2) 0.009(2)
C7 0.057(2) 0.052(3) 0.060(2) -0.014(2) 0.002(2) 0.004(2)
C20 0.102(4) 0.061(3) 0.089(3) -0.010(3) 0.014(3) 0.006(3)
C8 0.042(2) 0.042(2) 0.075(3) -0.005(2) -0.001(2) 0.009(2)
N2 0.0309(15) 0.0314(18) 0.0497(19) 0.0012(14) 0.0015(14) 0.0032(15)
N1 0.0328(15) 0.0343(18) 0.0447(17) -0.0022(15) -0.0037(14) 0.0014(15)
N3 0.0434(18) 0.044(2) 0.068(2) 0.0101(17) 0.0071(16) 0.0146(17)
O1 0.0570(16) 0.0542(18) 0.0474(16) 0.0035(12) 0.0041(13) 0.0194(14)
O3 0.0688(17) 0.0611(19) 0.0537(18) -0.0057(15) -0.0037(13) -0.0016(16)
O2 0.0791(19) 0.075(2) 0.0517(17) -0.0011(15) -0.0123(15) -0.0106(17)
C23 0.061(3) 0.057(3) 0.064(3) -0.007(2) 0.002(2) -0.002(2)
C21 0.096(3) 0.070(3) 0.071(3) -0.014(2) -0.001(2) -0.023(3)
C22 0.062(3) 0.049(3) 0.054(3) -0.007(2) 0.005(2) 0.007(2)
C25 0.103(4) 0.083(4) 0.075(3) 0.016(3) -0.003(3) -0.008(3)
C26 0.044(2) 0.063(3) 0.068(3) 0.020(2) -0.005(2) 0.013(2)
C27 0.042(2) 0.048(3) 0.070(3) 0.010(2) 0.002(2) 0.007(2)
C29 0.040(2) 0.042(2) 0.057(3) -0.0086(19) -0.0016(18) 0.002(2)
C28 0.052(2) 0.057(3) 0.053(2) 0.013(2) -0.001(2) 0.002(2)
C30 0.0314(19) 0.031(2) 0.059(2) 0.0065(19) -0.0006(18) -0.0010(18)

loop_
_atom_type_symbol
_atom_type_description
_atom_type_scat_dispersion_real
_atom_type_scat_dispersion_imag
_atom_type_scat_source
C C 0.0033 0.0016 'International Tables Vol C Tables 4.2.6.8 and 6.1.1.4'
H H 0.0000 0.0000 'International Tables Vol C Tables 4.2.6.8 and 6.1.1.4'
N N 0.0061 0.0033 'International Tables Vol C Tables 4.2.6.8 and 6.1.1.4'
O O 0.0106 0.0060 'International Tables Vol C Tables 4.2.6.8 and 6.1.1.4'

loop_
_geom_angle_atom_site_label_1
_geom_angle_atom_site_label_2
_geom_angle_atom_site_label_3
_geom_angle
N2 C10 N1 111.5(3)
N2 C10 C11 123.5(3)
N1 C10 C11 125.0(3)
C16 C15 C14 121.6(3)
C12 C11 C16 116.9(3)
C12 C11 C10 123.3(3)
C16 C11 C10 119.7(3)
C1 C2 C30 119.9(3)
C1 C2 C9 122.7(3)
C30 C2 C9 117.3(3)
O1 C16 C15 116.6(3)
O1 C16 C11 122.3(3)
C15 C16 C11 121.1(3)
C12 C13 C14 120.8(3)
C9 C5 N1 106.3(3)
C9 C5 C4 123.9(3)
N1 C5 C4 129.8(3)
N3 C14 C15 121.2(3)
N3 C14 C13 121.7(3)
C15 C14 C13 117.1(3)
C29 C4 C3 120.2(3)
C29 C4 C5 123.5(3)
C3 C4 C5 116.3(3)
C5 C9 N2 110.5(3)
C5 C9 C2 121.5(3)
N2 C9 C2 127.9(3)
C8 C6 C7 120.7(4)
C13 C12 C11 122.6(3)
C28 C1 C2 121.1(4)
C8 C3 C4 117.2(3)
C8 C3 C30 122.3(3)
C4 C3 C30 120.4(3)
N3 C19 C20 115.3(3)
N3 C17 C18 113.9(3)
C29 C7 C6 120.0(4)
C6 C8 C3 121.4(4)
C10 N2 C9 105.1(3)
C10 N1 C5 106.6(3)
C14 N3 C19 121.2(3)
C14 N3 C17 121.3(3)
C19 N3 C17 117.3(3)
C22 O3 C23 117.1(3)
O3 C23 C25 107.9(3)
O2 C22 O3 122.8(4)
O2 C22 C21 125.3(4)
O3 C22 C21 111.9(4)
C27 C26 C28 120.7(3)
C26 C27 C30 121.6(4)
C7 C29 C4 120.5(3)
C1 C28 C26 119.6(4)
C27 C30 C2 117.1(3)
C27 C30 C3 122.4(3)
C2 C30 C3 120.4(3)

loop_
_geom_bond_atom_site_label_1
_geom_bond_atom_site_label_2
_geom_bond_distance
C10 N2 1.335(4)
C10 N1 1.373(4)
C10 C11 1.456(5)
C15 C16 1.395(5)
C15 C14 1.403(5)
C11 C12 1.397(5)
C11 C16 1.403(5)
C2 C1 1.401(5)
C2 C30 1.420(5)
C2 C9 1.432(5)
C16 O1 1.364(4)
C13 C12 1.378(5)
C13 C14 1.411(5)
C5 C9 1.360(5)
C5 N1 1.392(4)
C5 C4 1.426(5)
C14 N3 1.373(4)
C4 C29 1.400(5)
C4 C3 1.423(5)
C9 N2 1.392(4)
C6 C8 1.371(6)
C6 C7 1.385(5)
C1 C28 1.370(5)
C3 C8 1.410(5)
C3 C30 1.464(5)
C18 C17 1.519(5)
C19 N3 1.453(5)
C19 C20 1.522(5)
C17 N3 1.462(5)
C7 C29 1.374(5)
O3 C22 1.332(5)
O3 C23 1.461(5)
O2 C22 1.208(4)
C23 C25 1.491(5)
C21 C22 1.494(6)
C26 C27 1.367(6)
C26 C28 1.392(5)
C27 C30 1.417(5)
